data_7034727
loop_
_publ_author_name
'Ording-Wenker, Erica C M'
'Siegler, Maxime A.'
'Lutz, Martin'
'Bouwman, Elisabeth'

_publ_section_title
;
 Catalytic catechol oxidation by copper complexes: development of a
 structure-activity relationship.
;
_journal_issue 27
_journal_name_full 'Dalton transactions (Cambridge, England : 2003)'
_journal_page_first 12196
_journal_page_last 12209
_journal_paper_doi 10.1039/c5dt01041a
_journal_volume 44
_journal_year 2015
_chemical_formula_moiety 'C16 H21 Cl Cu N3 S, B F4'
_chemical_formula_sum 'C16 H21 B Cl Cu F4 N3 S'
_chemical_formula_weight 473.22
_chemical_name_systematic
;
 ?
;
_space_group_crystal_system monoclinic
_space_group_IT_number 14
_space_group_name_Hall '-P 2ybc'
_space_group_name_H-M_alt 'P 1 21/c 1'
_symmetry_space_group_name_Hall '-P 2ybc'
_symmetry_space_group_name_H-M 'P 1 21/c 1'
_atom_sites_solution_hydrogens geom
_atom_sites_solution_primary direct
_atom_sites_solution_secondary difmap
_audit_creation_method SHELXL-2013
_audit_update_record
;
2015-01-12 deposited with the CCDC.
2015-04-07 downloaded from the CCDC.
;
_cell_angle_alpha 90
_cell_angle_beta 116.644(4)
_cell_angle_gamma 90
_cell_formula_units_Z 4
_cell_length_a 13.4189(4)
_cell_length_b 12.5086(3)
_cell_length_c 12.8357(5)
_cell_measurement_reflns_used 5328
_cell_measurement_temperature 110(2)
_cell_measurement_theta_max 71.83
_cell_measurement_theta_min 3.66
_cell_volume 1925.71(12)
_computing_cell_refinement
;
CrysAlisPro, Agilent Technologies,
Version 1.171.36.32 (release 02-08-2013 CrysAlis171 .NET)
(compiled Aug  2 2013,16:46:58)
;
_computing_data_collection
;
CrysAlisPro, Agilent Technologies,
Version 1.171.36.32 (release 02-08-2013 CrysAlis171 .NET)
(compiled Aug  2 2013,16:46:58)
;
_computing_data_reduction
;
CrysAlisPro, Agilent Technologies,
Version 1.171.36.32 (release 02-08-2013 CrysAlis171 .NET)
(compiled Aug  2 2013,16:46:58)
;
_computing_molecular_graphics 'SHELXTL v6.10 (Sheldrick, 2008)'
_computing_publication_material 'SHELXTL v6.10 (Sheldrick, 2008)'
_computing_structure_refinement 'SHELXL-2013 (Sheldrick, 2013)'
_computing_structure_solution 'SHELXS-2013 (Sheldrick, 2013)'
_diffrn_ambient_temperature 110(2)
_diffrn_measured_fraction_theta_full 0.999
_diffrn_measured_fraction_theta_max 1.000
_diffrn_measurement_device_type 'SuperNova, Dual, Cu at zero, Atlas'
_diffrn_measurement_method '\w scans'
_diffrn_radiation_monochromator mirror
_diffrn_radiation_source 'SuperNova (Cu) X-ray Source'
_diffrn_radiation_type CuK\a
_diffrn_radiation_wavelength 1.54178
_diffrn_reflns_av_R_equivalents 0.0336
_diffrn_reflns_av_unetI/netI 0.0324
_diffrn_reflns_Laue_measured_fraction_full 0.999
_diffrn_reflns_Laue_measured_fraction_max 1.000
_diffrn_reflns_limit_h_max 16
_diffrn_reflns_limit_h_min -15
_diffrn_reflns_limit_k_max 15
_diffrn_reflns_limit_k_min -15
_diffrn_reflns_limit_l_max 13
_diffrn_reflns_limit_l_min -15
_diffrn_reflns_number 13585
_diffrn_reflns_point_group_measured_fraction_full 0.999
_diffrn_reflns_point_group_measured_fraction_max 1.000
_diffrn_reflns_theta_full 67.679
_diffrn_reflns_theta_max 71.465
_diffrn_reflns_theta_min 3.685
_exptl_absorpt_coefficient_mu 4.297
_exptl_absorpt_correction_T_max 0.916
_exptl_absorpt_correction_T_min 0.627
_exptl_absorpt_correction_type analytical
_exptl_absorpt_process_details
;
CrysAlisPro, Agilent Technologies,
Version 1.171.36.32 (release 02-08-2013 CrysAlis171 .NET)
(compiled Aug  2 2013,16:46:58)
Analytical numeric absorption correction using a multifaceted crystal
            model based on expressions derived by R.C. Clark & J.S. Reid.
(Clark, R. C. & Reid, J. S. (1995). Acta Cryst. A51, 887-897)
;
_exptl_crystal_colour 'light blue'
_exptl_crystal_density_diffrn 1.632
_exptl_crystal_description 'small plate'
_exptl_crystal_F_000 964
_exptl_crystal_size_max 0.17
_exptl_crystal_size_mid 0.12
_exptl_crystal_size_min 0.02
_refine_diff_density_max 0.600
_refine_diff_density_min -0.270
_refine_diff_density_rms 0.068
_refine_ls_extinction_method none
_refine_ls_goodness_of_fit_ref 1.041
_refine_ls_hydrogen_treatment constr
_refine_ls_matrix_type full
_refine_ls_number_parameters 294
_refine_ls_number_reflns 3754
_refine_ls_number_restraints 136
_refine_ls_restrained_S_all 1.025
_refine_ls_R_factor_all 0.0455
_refine_ls_R_factor_gt 0.0368
_refine_ls_shift/su_max 0.002
_refine_ls_shift/su_mean 0.000
_refine_ls_structure_factor_coef Fsqd
_refine_ls_weighting_details
;
 w=1/[\s^2^(Fo^2^)+(0.0474P)^2^+1.2303P]
 where P=(Fo^2^+2Fc^2^)/3
;
_refine_ls_weighting_scheme calc
_refine_ls_wR_factor_gt 0.0889
_refine_ls_wR_factor_ref 0.0930
_reflns_Friedel_coverage 0.000
_reflns_number_gt 3206
_reflns_number_total 3754
_reflns_threshold_expression 'I > 2\s(I)'
_cod_data_source_file c5dt01041a2.cif
_cod_data_source_block '[CuII(L1*SCH3)(Cl)](BF4)'
_cod_depositor_comments 'Adding full bibliography for 7034724--7034733.cif.'
_cod_database_code 7034727
_shelx_space_group_comment
;
The symmetry employed for this shelxl refinement is uniquely defined
by the following loop, which should always be used as a source of
symmetry information in preference to the above space-group names.
They are only intended as comments.
;
_shelxl_version_number 2013-2

loop_
_space_group_symop_operation_xyz
'x, y, z'
'-x, y+1/2, -z+1/2'
'-x, -y, -z'
'x, -y-1/2, z-1/2'

loop_
_atom_site_label
_atom_site_type_symbol
_atom_site_fract_x
_atom_site_fract_y
_atom_site_fract_z
_atom_site_U_iso_or_equiv
_atom_site_adp_type
_atom_site_occupancy
_atom_site_site_symmetry_order
_atom_site_calc_flag
_atom_site_refinement_flags_posn
_atom_site_refinement_flags_adp
_atom_site_refinement_flags_occupancy
_atom_site_disorder_assembly
_atom_site_disorder_group
Cu1 Cu 0.87847(3) 0.04902(3) 0.52332(3) 0.02448(12) Uani 1 1 d D . . . .
Cl1 Cl 0.99244(5) 0.15497(5) 0.48099(6) 0.02886(15) Uani 1 1 d . . . . .
C1 C 0.6774(2) 0.0058(2) 0.5544(3) 0.0260(7) Uani 0.860(5) 1 d D U P A 1
H1A H 0.6375 -0.0422 0.5845 0.031 Uiso 0.860(5) 1 calc R U P A 1
H1B H 0.6260 0.0218 0.4720 0.031 Uiso 0.860(5) 1 calc R U P A 1
C2 C 0.7036(2) 0.1096(2) 0.6231(3) 0.0273(7) Uani 0.860(5) 1 d D U P A 1
H2 H 0.7555 0.0921 0.7060 0.033 Uiso 0.860(5) 1 calc R U P A 1
C3 C 0.5968(3) 0.1547(4) 0.6211(4) 0.0307(10) Uani 0.860(5) 1 d D U P A 1
H3A H 0.5412 0.1659 0.5402 0.046 Uiso 0.860(5) 1 calc R U P A 1
H3B H 0.6132 0.2229 0.6630 0.046 Uiso 0.860(5) 1 calc R U P A 1
H3C H 0.5675 0.1041 0.6589 0.046 Uiso 0.860(5) 1 calc R U P A 1
S1 S 0.7739(2) 0.2058(2) 0.5722(2) 0.0260(4) Uani 0.860(5) 1 d D U P A 1
C4 C 0.6661(3) 0.2467(4) 0.4320(4) 0.0347(9) Uani 0.860(5) 1 d D U P A 1
H4A H 0.6355 0.1837 0.3826 0.052 Uiso 0.860(5) 1 calc R U P A 1
H4B H 0.6977 0.2955 0.3949 0.052 Uiso 0.860(5) 1 calc R U P A 1
H4C H 0.6066 0.2832 0.4425 0.052 Uiso 0.860(5) 1 calc R U P A 1
C1' C 0.7210(15) 0.0025(13) 0.6206(17) 0.025(3) Uani 0.140(5) 1 d D U P A 2
H1'1 H 0.7763 0.0264 0.6988 0.030 Uiso 0.140(5) 1 calc R U P A 2
H1'2 H 0.6670 -0.0458 0.6297 0.030 Uiso 0.140(5) 1 calc R U P A 2
C2' C 0.6619(13) 0.0970(13) 0.5458(17) 0.026(3) Uani 0.140(5) 1 d D U P A 2
H2' H 0.6210 0.0719 0.4633 0.032 Uiso 0.140(5) 1 calc R U P A 2
C3' C 0.5759(18) 0.140(2) 0.583(2) 0.028(5) Uani 0.140(5) 1 d D U P A 2
H3'1 H 0.5258 0.0824 0.5812 0.042 Uiso 0.140(5) 1 calc R U P A 2
H3'2 H 0.5325 0.1974 0.5301 0.042 Uiso 0.140(5) 1 calc R U P A 2
H3'3 H 0.6145 0.1687 0.6628 0.042 Uiso 0.140(5) 1 calc R U P A 2
S1' S 0.7600(14) 0.2009(14) 0.5517(16) 0.034(3) Uani 0.140(5) 1 d D U P A 2
C4' C 0.696(2) 0.264(2) 0.413(2) 0.038(6) Uani 0.140(5) 1 d D U P A 2
H4'1 H 0.6428 0.2145 0.3558 0.057 Uiso 0.140(5) 1 calc R U P A 2
H4'2 H 0.7539 0.2826 0.3886 0.057 Uiso 0.140(5) 1 calc R U P A 2
H4'3 H 0.6577 0.3285 0.4175 0.057 Uiso 0.140(5) 1 calc R U P A 2
C12 C 0.9452(2) -0.0407(2) 0.7481(2) 0.0298(5) Uani 1 1 d . . . . .
C13 C 1.0039(3) -0.0606(2) 0.8664(3) 0.0370(6) Uani 1 1 d . . . . .
H13 H 0.9822 -0.1170 0.9015 0.044 Uiso 1 1 calc R U . . .
C14 C 1.0952(2) 0.0033(2) 0.9328(3) 0.0384(6) Uani 1 1 d . . . . .
H14 H 1.1378 -0.0097 1.0138 0.046 Uiso 1 1 calc R U . . .
C15 C 1.1235(2) 0.0859(2) 0.8799(3) 0.0355(6) Uani 1 1 d . . . . .
H15 H 1.1840 0.1320 0.9244 0.043 Uiso 1 1 calc R U . . .
C16 C 1.0624(2) 0.1004(2) 0.7613(2) 0.0310(6) Uani 1 1 d . . . . .
H16 H 1.0827 0.1565 0.7247 0.037 Uiso 1 1 calc R U . . .
C17 C 0.8472(2) -0.1079(2) 0.6697(2) 0.0328(6) Uani 1 1 d . . . . .
H17A H 0.8745 -0.1764 0.6536 0.039 Uiso 1 1 calc R U . . .
H17B H 0.8011 -0.1242 0.7100 0.039 Uiso 1 1 calc R U . . .
C22 C 0.7071(2) -0.0726(2) 0.3483(2) 0.0264(5) Uani 1 1 d . . . . .
C23 C 0.6285(2) -0.1091(2) 0.2406(3) 0.0340(6) Uani 1 1 d . . . . .
H23 H 0.5853 -0.1709 0.2351 0.041 Uiso 1 1 calc R U . . .
C24 C 0.6140(2) -0.0543(2) 0.1417(3) 0.0358(6) Uani 1 1 d . . . . .
H24 H 0.5615 -0.0784 0.0669 0.043 Uiso 1 1 calc R U . . .
C25 C 0.6770(2) 0.0364(2) 0.1529(3) 0.0337(6) Uani 1 1 d . . . . .
H25 H 0.6671 0.0761 0.0859 0.040 Uiso 1 1 calc R U . . .
C26 C 0.7546(2) 0.0687(2) 0.2625(2) 0.0296(5) Uani 1 1 d . . . . .
H26 H 0.7981 0.1307 0.2698 0.036 Uiso 1 1 calc R U . . .
C27 C 0.7323(2) -0.13019(19) 0.4598(2) 0.0268(5) Uani 1 1 d . . . . .
H27A H 0.6635 -0.1634 0.4551 0.032 Uiso 1 1 calc R U . . .
H27B H 0.7874 -0.1876 0.4725 0.032 Uiso 1 1 calc R U . . .
N1 N 0.77773(17) -0.05344(16) 0.5584(2) 0.0266(4) Uani 1 1 d D . . . .
N11 N 0.97459(17) 0.03779(17) 0.69552(19) 0.0268(4) Uani 1 1 d . . . . .
N21 N 0.76983(16) 0.01466(17) 0.35889(19) 0.0250(4) Uani 1 1 d . . . . .
B1 B 0.3769(3) 0.0976(3) 0.1742(3) 0.0320(6) Uani 1 1 d . . . . .
F1 F 0.27591(14) 0.14315(15) 0.15891(15) 0.0415(4) Uani 1 1 d . . . . .
F2 F 0.45173(15) 0.09882(17) 0.29113(16) 0.0539(5) Uani 1 1 d . . . . .
F3 F 0.41877(16) 0.15696(15) 0.11172(18) 0.0495(5) Uani 1 1 d . . . . .
F4 F 0.35861(17) -0.00611(15) 0.13318(19) 0.0573(6) Uani 1 1 d . . . . .

loop_
_atom_site_aniso_label
_atom_site_aniso_U_11
_atom_site_aniso_U_22
_atom_site_aniso_U_33
_atom_site_aniso_U_23
_atom_site_aniso_U_13
_atom_site_aniso_U_12
Cu1 0.02107(18) 0.02709(19) 0.0251(2) -0.00211(14) 0.01018(15) -0.00434(13)
Cl1 0.0245(3) 0.0297(3) 0.0341(3) -0.0014(2) 0.0147(2) -0.0056(2)
C1 0.0194(14) 0.0305(14) 0.0278(18) -0.0030(13) 0.0104(13) -0.0011(11)
C2 0.0257(14) 0.0312(14) 0.0261(16) -0.0002(12) 0.0127(12) 0.0010(11)
C3 0.0228(18) 0.035(2) 0.036(3) -0.0067(18) 0.0150(17) 0.0003(15)
S1 0.0213(7) 0.0273(6) 0.0268(8) -0.0015(5) 0.0085(6) 0.0004(5)
C4 0.035(2) 0.030(2) 0.032(2) 0.0048(15) 0.0096(16) 0.0006(15)
C1' 0.021(5) 0.032(5) 0.023(5) 0.002(5) 0.011(4) 0.000(5)
C2' 0.021(4) 0.033(4) 0.026(4) -0.001(4) 0.011(4) -0.003(4)
C3' 0.026(8) 0.030(9) 0.023(10) -0.007(8) 0.007(7) 0.001(7)
S1' 0.023(4) 0.034(4) 0.041(5) -0.003(3) 0.010(3) 0.000(3)
C4' 0.046(10) 0.028(8) 0.033(9) 0.013(7) 0.011(8) -0.003(8)
C12 0.0339(13) 0.0309(13) 0.0273(13) -0.0042(11) 0.0161(11) -0.0013(10)
C13 0.0429(15) 0.0372(14) 0.0332(16) 0.0001(12) 0.0190(13) -0.0007(12)
C14 0.0377(14) 0.0445(16) 0.0277(14) -0.0023(12) 0.0100(12) 0.0052(12)
C15 0.0294(13) 0.0378(14) 0.0326(15) -0.0083(12) 0.0080(11) 0.0001(11)
C16 0.0290(12) 0.0279(12) 0.0339(15) -0.0042(11) 0.0122(11) -0.0016(10)
C17 0.0414(14) 0.0343(13) 0.0238(14) -0.0031(11) 0.0157(12) -0.0098(11)
C22 0.0209(11) 0.0262(12) 0.0309(14) 0.0010(10) 0.0104(10) 0.0012(9)
C23 0.0248(12) 0.0322(13) 0.0345(15) 0.0005(11) 0.0041(11) -0.0033(10)
C24 0.0266(13) 0.0413(15) 0.0278(14) 0.0002(12) 0.0018(11) 0.0024(11)
C25 0.0297(13) 0.0397(14) 0.0285(14) 0.0047(12) 0.0101(11) 0.0029(11)
C26 0.0274(12) 0.0322(13) 0.0300(14) 0.0025(11) 0.0137(11) 0.0002(10)
C27 0.0219(11) 0.0243(11) 0.0303(14) -0.0021(10) 0.0081(10) -0.0039(9)
N1 0.0258(10) 0.0265(10) 0.0310(12) -0.0037(9) 0.0160(9) -0.0031(8)
N11 0.0264(10) 0.0273(10) 0.0253(11) -0.0029(8) 0.0104(9) -0.0003(8)
N21 0.0205(9) 0.0280(10) 0.0253(11) -0.0021(8) 0.0091(8) -0.0007(8)
B1 0.0328(15) 0.0316(14) 0.0266(15) 0.0007(12) 0.0090(12) -0.0015(12)
F1 0.0372(9) 0.0508(10) 0.0398(10) 0.0008(8) 0.0202(8) -0.0011(7)
F2 0.0450(10) 0.0701(13) 0.0290(10) -0.0004(9) 0.0009(8) -0.0120(9)
F3 0.0548(11) 0.0485(10) 0.0616(13) 0.0166(9) 0.0407(10) 0.0110(8)
F4 0.0538(11) 0.0331(9) 0.0590(13) -0.0061(9) 0.0022(9) -0.0001(8)

loop_
_atom_type_symbol
_atom_type_description
_atom_type_scat_dispersion_real
_atom_type_scat_dispersion_imag
_atom_type_scat_source
C C 0.0181 0.0091 'International Tables Vol C Tables 4.2.6.8 and 6.1.1.4'
H H 0.0000 0.0000 'International Tables Vol C Tables 4.2.6.8 and 6.1.1.4'
B B 0.0090 0.0039 'International Tables Vol C Tables 4.2.6.8 and 6.1.1.4'
N N 0.0311 0.0180 'International Tables Vol C Tables 4.2.6.8 and 6.1.1.4'
F F 0.0727 0.0534 'International Tables Vol C Tables 4.2.6.8 and 6.1.1.4'
S S 0.3331 0.5567 'International Tables Vol C Tables 4.2.6.8 and 6.1.1.4'
Cl Cl 0.3639 0.7018 'International Tables Vol C Tables 4.2.6.8 and 6.1.1.4'
Cu Cu -1.9646 0.5888 'International Tables Vol C Tables 4.2.6.8 and 6.1.1.4'

loop_
_geom_angle_atom_site_label_1
_geom_angle_atom_site_label_2
_geom_angle_atom_site_label_3
_geom_angle
N21 Cu1 N11 162.32(9)
N21 Cu1 N1 81.80(9)
N11 Cu1 N1 82.86(9)
N21 Cu1 Cl1 97.09(6)
N11 Cu1 Cl1 97.80(7)
N1 Cu1 Cl1 177.11(6)
N21 Cu1 S1' 95.9(4)
N11 Cu1 S1' 91.6(4)
N1 Cu1 S1' 85.5(4)
Cl1 Cu1 S1' 97.3(4)
N21 Cu1 S1 101.32(8)
N11 Cu1 S1 86.43(8)
N1 Cu1 S1 86.52(8)
Cl1 Cu1 S1 96.32(6)
N1 C1 C2 115.3(2)
N1 C1 H1A 108.5
C2 C1 H1A 108.5
N1 C1 H1B 108.5
C2 C1 H1B 108.5
H1A C1 H1B 107.5
C1 C2 C3 109.5(3)
C1 C2 S1 112.2(2)
C3 C2 S1 112.5(3)
C1 C2 H2 107.4
C3 C2 H2 107.4
S1 C2 H2 107.4
C2 C3 H3A 109.5
C2 C3 H3B 109.5
H3A C3 H3B 109.5
C2 C3 H3C 109.5
H3A C3 H3C 109.5
H3B C3 H3C 109.5
C4 S1 C2 103.4(2)
C4 S1 Cu1 104.31(19)
C2 S1 Cu1 90.62(14)
S1 C4 H4A 109.5
S1 C4 H4B 109.5
H4A C4 H4B 109.5
S1 C4 H4C 109.5
H4A C4 H4C 109.5
H4B C4 H4C 109.5
N1 C1' C2' 106.0(13)
N1 C1' H1'1 110.5
C2' C1' H1'1 110.5
N1 C1' H1'2 110.5
C2' C1' H1'2 110.5
H1'1 C1' H1'2 108.7
C1' C2' C3' 109.4(15)
C1' C2' S1' 111.6(12)
C3' C2' S1' 111.4(15)
C1' C2' H2' 108.1
C3' C2' H2' 108.1
S1' C2' H2' 108.1
C2' C3' H3'1 109.5
C2' C3' H3'2 109.5
H3'1 C3' H3'2 109.5
C2' C3' H3'3 109.5
H3'1 C3' H3'3 109.5
H3'2 C3' H3'3 109.5
C4' S1' C2' 105.1(13)
C4' S1' Cu1 103.3(14)
C2' S1' Cu1 87.0(8)
S1' C4' H4'1 109.5
S1' C4' H4'2 109.5
H4'1 C4' H4'2 109.5
S1' C4' H4'3 109.5
H4'1 C4' H4'3 109.5
H4'2 C4' H4'3 109.5
N11 C12 C13 122.1(3)
N11 C12 C17 115.9(2)
C13 C12 C17 122.0(3)
C12 C13 C14 118.7(3)
C12 C13 H13 120.7
C14 C13 H13 120.7
C15 C14 C13 119.4(3)
C15 C14 H14 120.3
C13 C14 H14 120.3
C14 C15 C16 118.9(3)
C14 C15 H15 120.5
C16 C15 H15 120.5
N11 C16 C15 122.3(3)
N11 C16 H16 118.9
C15 C16 H16 118.9
N1 C17 C12 111.9(2)
N1 C17 H17A 109.2
C12 C17 H17A 109.2
N1 C17 H17B 109.2
C12 C17 H17B 109.2
H17A C17 H17B 107.9
N21 C22 C23 122.0(2)
N21 C22 C27 115.4(2)
C23 C22 C27 122.5(2)
C24 C23 C22 118.9(3)
C24 C23 H23 120.5
C22 C23 H23 120.5
C23 C24 C25 119.1(3)
C23 C24 H24 120.5
C25 C24 H24 120.5
C24 C25 C26 119.4(3)
C24 C25 H25 120.3
C26 C25 H25 120.3
N21 C26 C25 121.6(2)
N21 C26 H26 119.2
C25 C26 H26 119.2
N1 C27 C22 109.5(2)
N1 C27 H27A 109.8
C22 C27 H27A 109.8
N1 C27 H27B 109.8
C22 C27 H27B 109.8
H27A C27 H27B 108.2
C17 N1 C27 111.5(2)
C17 N1 C1' 87.2(7)
C27 N1 C1' 130.0(8)
C17 N1 C1 115.0(2)
C27 N1 C1 105.6(2)
C17 N1 Cu1 107.94(15)
C27 N1 Cu1 106.00(15)
C1' N1 Cu1 111.5(7)
C1 N1 Cu1 110.43(16)
C12 N11 C16 118.6(2)
C12 N11 Cu1 114.58(17)
C16 N11 Cu1 126.81(19)
C26 N21 C22 119.0(2)
C26 N21 Cu1 126.98(18)
C22 N21 Cu1 114.03(17)
F4 B1 F2 110.0(2)
F4 B1 F3 109.4(3)
F2 B1 F3 109.7(2)
F4 B1 F1 109.5(2)
F2 B1 F1 109.5(3)
F3 B1 F1 108.6(2)

loop_
_geom_bond_atom_site_label_1
_geom_bond_atom_site_label_2
_geom_bond_distance
Cu1 N21 2.001(2)
Cu1 N11 2.003(2)
Cu1 N1 2.054(2)
Cu1 Cl1 2.2662(7)
Cu1 S1' 2.61(2)
Cu1 S1 2.645(3)
C1 N1 1.518(3)
C1 C2 1.519(4)
C1 H1A 0.9900
C1 H1B 0.9900
C2 C3 1.529(4)
C2 S1 1.822(4)
C2 H2 1.0000
C3 H3A 0.9800
C3 H3B 0.9800
C3 H3C 0.9800
S1 C4 1.805(4)
C4 H4A 0.9800
C4 H4B 0.9800
C4 H4C 0.9800
C1' N1 1.501(16)
C1' C2' 1.504(16)
C1' H1'1 0.9900
C1' H1'2 0.9900
C2' C3' 1.536(17)
C2' S1' 1.827(16)
C2' H2' 1.0000
C3' H3'1 0.9800
C3' H3'2 0.9800
C3' H3'3 0.9800
S1' C4' 1.777(17)
C4' H4'1 0.9800
C4' H4'2 0.9800
C4' H4'3 0.9800
C12 N11 1.346(3)
C12 C13 1.384(4)
C12 C17 1.504(4)
C13 C14 1.390(4)
C13 H13 0.9500
C14 C15 1.379(4)
C14 H14 0.9500
C15 C16 1.379(4)
C15 H15 0.9500
C16 N11 1.350(3)
C16 H16 0.9500
C17 N1 1.477(3)
C17 H17A 0.9900
C17 H17B 0.9900
C22 N21 1.347(3)
C22 C23 1.387(4)
C22 C27 1.499(4)
C23 C24 1.378(4)
C23 H23 0.9500
C24 C25 1.382(4)
C24 H24 0.9500
C25 C26 1.383(4)
C25 H25 0.9500
C26 N21 1.342(3)
C26 H26 0.9500
C27 N1 1.484(3)
C27 H27A 0.9900
C27 H27B 0.9900
B1 F4 1.380(4)
B1 F2 1.382(4)
B1 F3 1.383(4)
B1 F1 1.400(4)

loop_
_geom_torsion_atom_site_label_1
_geom_torsion_atom_site_label_2
_geom_torsion_atom_site_label_3
_geom_torsion_atom_site_label_4
_geom_torsion
N1 C1 C2 C3 -174.5(3)
N1 C1 C2 S1 59.8(3)
C1 C2 S1 C4 70.7(3)
C3 C2 S1 C4 -53.3(3)
C1 C2 S1 Cu1 -34.2(2)
C3 C2 S1 Cu1 -158.2(2)
N1 C1' C2' C3' 164.2(15)
N1 C1' C2' S1' -72.1(17)
C1' C2' S1' C4' 149.0(17)
C3' C2' S1' C4' -88(2)
C1' C2' S1' Cu1 46.0(13)
C3' C2' S1' Cu1 168.7(14)
N11 C12 C13 C14 0.7(4)
C17 C12 C13 C14 178.5(3)
C12 C13 C14 C15 1.3(4)
C13 C14 C15 C16 -2.2(4)
C14 C15 C16 N11 1.2(4)
N11 C12 C17 N1 -20.0(3)
C13 C12 C17 N1 162.2(2)
N21 C22 C23 C24 -0.2(4)
C27 C22 C23 C24 -176.9(2)
C22 C23 C24 C25 -1.0(4)
C23 C24 C25 C26 1.3(4)
C24 C25 C26 N21 -0.5(4)
N21 C22 C27 N1 27.9(3)
C23 C22 C27 N1 -155.2(2)
C12 C17 N1 C27 143.8(2)
C12 C17 N1 C1' -83.9(7)
C12 C17 N1 C1 -96.0(3)
C12 C17 N1 Cu1 27.8(3)
C22 C27 N1 C17 -155.4(2)
C22 C27 N1 C1' 99.4(8)
C22 C27 N1 C1 79.0(2)
C22 C27 N1 Cu1 -38.2(2)
C2' C1' N1 C17 162.6(12)
C2' C1' N1 C27 -81.4(13)
C2' C1' N1 C1 -39.6(10)
C2' C1' N1 Cu1 54.4(14)
C2 C1 N1 C17 73.7(3)
C2 C1 N1 C27 -162.9(2)
C2 C1 N1 C1' 49.1(13)
C2 C1 N1 Cu1 -48.8(3)
C13 C12 N11 C16 -1.8(4)
C17 C12 N11 C16 -179.7(2)
C13 C12 N11 Cu1 178.9(2)
C17 C12 N11 Cu1 1.0(3)
C15 C16 N11 C12 0.8(4)
C15 C16 N11 Cu1 -179.9(2)
C25 C26 N21 C22 -0.7(4)
C25 C26 N21 Cu1 179.45(19)
C23 C22 N21 C26 1.0(4)
C27 C22 N21 C26 178.0(2)
C23 C22 N21 Cu1 -179.1(2)
C27 C22 N21 Cu1 -2.1(3)
